data_7228272
loop_
_publ_author_name
'Covaci, Ovidiu Ilie'
'Mitran, Raul - Augustin Augustin'
'Buhalteanu, Lucian'
'Dumitrescu, Dan'
'Sova, Sergiu'
'Manta, Corina Mihaela'

_publ_section_title
;
 Bringing new life into old drugs. A case study on nifuroxazide
 polymorphism
;
_journal_name_full CrystEngComm
_journal_paper_doi 10.1039/C7CE00303J
_journal_year 2017
_chemical_formula_moiety 'C12 H9 N3 O5, C2 H6 O S, 0.5(H2 O)'
_chemical_formula_sum 'C14 H16 N3 O6.5 S'
_chemical_formula_weight 362.36
_chemical_name_systematic
;
 ? 
;
_space_group_crystal_system monoclinic
_space_group_IT_number 14
_space_group_name_Hall '-P 2yn'
_space_group_name_H-M_alt 'P 1 21/n 1'
_symmetry_space_group_name_Hall '-P 2yn'
_symmetry_space_group_name_H-M 'P 1 21/n 1'
_atom_sites_solution_hydrogens geom
_atom_sites_solution_primary direct
_atom_sites_solution_secondary difmap
_audit_creation_date 2015-11-09
_audit_creation_method
;
Olex2 1.2
(compiled 2015.09.30 svn.r3233 for OlexSys, GUI svn.r5103)
;
_audit_update_record
;
2015-11-09 deposited with the CCDC.
2017-05-15 downloaded from the CCDC.
;
_cell_angle_alpha 90.00
_cell_angle_beta 93.185(7)
_cell_angle_gamma 90.00
_cell_formula_units_Z 8
_cell_length_a 7.7327(7)
_cell_length_b 10.8661(7)
_cell_length_c 38.348(3)
_cell_measurement_reflns_used 2306
_cell_measurement_temperature 170.00(10)
_cell_measurement_theta_max 26.4260
_cell_measurement_theta_min 2.1190
_cell_volume 3217.2(4)
_computing_cell_refinement
;
CrysAlisPro, Agilent Technologies,
Version 1.171.36.32 (release 02-08-2013 CrysAlis171 .NET)
(compiled Aug  2 2013,16:46:58)
;
_computing_data_collection
;
CrysAlisPro, Agilent Technologies,
Version 1.171.36.32 (release 02-08-2013 CrysAlis171 .NET)
(compiled Aug  2 2013,16:46:58)
;
_computing_data_reduction
;
CrysAlisPro, Agilent Technologies,
Version 1.171.36.32 (release 02-08-2013 CrysAlis171 .NET)
(compiled Aug  2 2013,16:46:58)
;
_computing_molecular_graphics 'Olex2 (Dolomanov et al., 2009)'
_computing_publication_material 'Olex2 (Dolomanov et al., 2009)'
_computing_structure_refinement 'ShelXH-1997 (Sheldrick, 2008)'
_computing_structure_solution 'ShelXS (Sheldrick, 2008)'
_diffrn_ambient_temperature 170.00(10)
_diffrn_detector_area_resol_mean 16.1593
_diffrn_measured_fraction_theta_full 0.999
_diffrn_measured_fraction_theta_max 0.999
_diffrn_measurement_details
;
#__ type_ start__ end____ width___ exp.time_
  1 omega   35.00   87.00   1.0000   30.0000
omega____ theta____ kappa____ phi______ frames
    -       19.6690   57.0000 -150.0000 52

#__ type_ start__ end____ width___ exp.time_
  2 omega    5.00   78.00   1.0000   30.0000
omega____ theta____ kappa____ phi______ frames
    -       19.6690   57.0000  -60.0000 73

#__ type_ start__ end____ width___ exp.time_
  3 omega   23.00   76.00   1.0000   30.0000
omega____ theta____ kappa____ phi______ frames
    -       19.6690   57.0000    0.0000 53

#__ type_ start__ end____ width___ exp.time_
  4 omega   23.00   62.00   1.0000   30.0000
omega____ theta____ kappa____ phi______ frames
    -       19.6690  -99.0000   60.0000 39
;
_diffrn_measurement_device_type 'Xcalibur, Eos'
_diffrn_measurement_method '\w scans'
_diffrn_orient_matrix_UB_11 0.0480592000
_diffrn_orient_matrix_UB_12 0.0056523000
_diffrn_orient_matrix_UB_13 -0.0151231000
_diffrn_orient_matrix_UB_21 -0.0780917000
_diffrn_orient_matrix_UB_22 0.0082019000
_diffrn_orient_matrix_UB_23 -0.0103416000
_diffrn_orient_matrix_UB_31 0.0056586000
_diffrn_orient_matrix_UB_32 0.0645537000
_diffrn_orient_matrix_UB_33 0.0026665000
_diffrn_radiation_monochromator graphite
_diffrn_radiation_type MoK\a
_diffrn_radiation_wavelength 0.71073
_diffrn_reflns_av_R_equivalents 0.0514
_diffrn_reflns_av_unetI/netI 0.0936
_diffrn_reflns_limit_h_max 7
_diffrn_reflns_limit_h_min -9
_diffrn_reflns_limit_k_max 12
_diffrn_reflns_limit_k_min -12
_diffrn_reflns_limit_l_max 37
_diffrn_reflns_limit_l_min -45
_diffrn_reflns_number 11913
_diffrn_reflns_theta_full 25.03
_diffrn_reflns_theta_max 25.03
_diffrn_reflns_theta_min 1.95
_diffrn_source 'Enhance (Mo) X-ray Source'
_exptl_absorpt_coefficient_mu 0.242
_exptl_absorpt_correction_T_max 1.00000
_exptl_absorpt_correction_T_min 0.87525
_exptl_absorpt_correction_type multi-scan
_exptl_absorpt_process_details
;
CrysAlisPro, Agilent Technologies,
Version 1.171.36.32 (release 02-08-2013 CrysAlis171 .NET)
(compiled Aug  2 2013,16:46:58)
Empirical absorption correction using spherical harmonics,
 implemented in SCALE3 ABSPACK scaling algorithm.
;
_exptl_crystal_colour 'clear light yellow'
_exptl_crystal_colour_lustre clear
_exptl_crystal_colour_modifier light
_exptl_crystal_colour_primary yellow
_exptl_crystal_density_diffrn 1.496
_exptl_crystal_density_method 'not measured'
_exptl_crystal_description prism
_exptl_crystal_F_000 1512
_exptl_crystal_size_max 0.4
_exptl_crystal_size_mid 0.2
_exptl_crystal_size_min 0.05
_refine_diff_density_max 0.232
_refine_diff_density_min -0.346
_refine_diff_density_rms 0.062
_refine_ls_extinction_method none
_refine_ls_goodness_of_fit_ref 1.024
_refine_ls_hydrogen_treatment constr
_refine_ls_matrix_type full
_refine_ls_number_parameters 451
_refine_ls_number_reflns 5674
_refine_ls_number_restraints 0
_refine_ls_restrained_S_all 1.024
_refine_ls_R_factor_all 0.0982
_refine_ls_R_factor_gt 0.0597
_refine_ls_shift/su_max 0.001
_refine_ls_shift/su_mean 0.000
_refine_ls_structure_factor_coef Fsqd
_refine_ls_weighting_details 'calc w=1/[\s^2^(Fo^2^)+(0.0260P)^2^+0.0000P] where P=(Fo^2^+2Fc^2^)/3'
_refine_ls_weighting_scheme calc
_refine_ls_wR_factor_gt 0.0924
_refine_ls_wR_factor_ref 0.1067
_reflns_number_gt 3845
_reflns_number_total 5674
_reflns_threshold_expression >2sigma(I)
_cod_depositor_comments
;

2017-11-21
Z value and formula fixed to values more according to usual
chemical conventions.                 miguel
;
_cod_original_formula_sum 'C28 H32 N6 O13 S2'
_cod_original_formula_weight 724.72
_cod_original_formula_moiety '2(C12 H9 N3 O5), 2(C2 H6 O S), H2 O'
_cod_original_formula_units_Z 4
_cod_data_source_file c7ce00303j2.cif
_cod_data_source_block shi_3009_iomi
_cod_database_code 7228272
_chemical_oxdiff_formula 'C12 H12 N3 O3 S1'
_chemical_oxdiff_usercomment 'sPS_1013 SCG_03b'
_reflns_odcompleteness_completeness 99.97
_reflns_odcompleteness_iscentric 1
_reflns_odcompleteness_theta 26.32
_olex2_refinement_description
;
1. Fixed Uiso
 At 1.2 times of:
  All C(H) groups, All N(H) groups
 At 1.5 times of:
  All C(H,H,H) groups, All O(H) groups, All O(H,H) groups
2.a Free rotating group:
 O1W(H1WA,H1WB)
2.b Aromatic/amide H refined with riding coordinates:
 N1A(H1AA), C2A(H2A), C3A(H3A), C5A(H5A), C6A(H6A), C8A(H8A), C10A(H10A),
 C11A(H11A), N1B(H1BA), C2B(H2B), C3B(H3B), C5B(H5B), C6B(H6B), C8B(H8B),
 C10B(H10B), C11B(H11B)
2.c Idealised Me refined as rotating group:
 C13A(H13A,H13B,H13C), C14A(H14A,H14B,H14C), C13B(H13D,H13E,H13F), C14B(H14D,
 H14E,H14F)
2.d Idealised tetrahedral OH refined as rotating group:
 O1A(H1A), O1B(H1B)
;
_olex2_date_sample_data_collection 2015-01-26
_olex2_submission_special_instructions 'No special instructions were received'

loop_
_space_group_symop_id
_space_group_symop_operation_xyz
1 'x, y, z'
2 '-x+1/2, y+1/2, -z+1/2'
3 '-x, -y, -z'
4 'x-1/2, -y-1/2, z-1/2'

loop_
_atom_site_label
_atom_site_type_symbol
_atom_site_fract_x
_atom_site_fract_y
_atom_site_fract_z
_atom_site_U_iso_or_equiv
_atom_site_adp_type
_atom_site_occupancy
_atom_site_calc_flag
_atom_site_refinement_flags_posn
O1A O 1.1212(3) 0.49810(19) 0.09030(6) 0.0320(6) Uani 1 d .
H1A H 1.0914 0.4546 0.0736 0.048 Uiso 1 calc GR
O2A O 0.9228(3) 0.16410(17) 0.21871(6) 0.0284(6) Uani 1 d .
O3A O 0.7131(3) 0.44380(17) 0.35082(5) 0.0226(5) Uani 1 d .
O4A O 0.6529(3) 0.57366(19) 0.40548(6) 0.0388(7) Uani 1 d .
O5A O 0.5380(3) 0.4174(2) 0.43109(6) 0.0449(7) Uani 1 d .
N1A N 0.9080(3) 0.3548(2) 0.24241(7) 0.0222(7) Uani 1 d .
H1AA H 0.9288 0.4322 0.2405 0.027 Uiso 1 calc R
N2A N 0.8398(3) 0.3094(2) 0.27209(7) 0.0210(6) Uani 1 d .
N3A N 0.6089(4) 0.4650(2) 0.40683(7) 0.0301(7) Uani 1 d .
C1A C 1.0806(4) 0.4416(3) 0.12020(9) 0.0219(8) Uani 1 d .
C2A C 1.1183(4) 0.5024(3) 0.15148(9) 0.0227(8) Uani 1 d .
H2A H 1.1723 0.5789 0.1513 0.027 Uiso 1 calc R
C3A C 1.0770(4) 0.4513(3) 0.18277(8) 0.0216(8) Uani 1 d .
H3A H 1.1028 0.4935 0.2035 0.026 Uiso 1 calc R
C4A C 0.9963(4) 0.3363(3) 0.18357(8) 0.0198(7) Uani 1 d .
C5A C 0.9614(4) 0.2755(3) 0.15215(8) 0.0224(8) Uani 1 d .
H5A H 0.9103 0.1981 0.1523 0.027 Uiso 1 calc R
C6A C 1.0007(4) 0.3272(3) 0.12072(9) 0.0238(8) Uani 1 d .
H6A H 0.9738 0.2856 0.0999 0.029 Uiso 1 calc R
C7A C 0.9423(4) 0.2765(3) 0.21602(8) 0.0198(7) Uani 1 d .
C8A C 0.8093(4) 0.3894(3) 0.29517(8) 0.0209(8) Uani 1 d .
H8A H 0.8371 0.4716 0.2917 0.025 Uiso 1 calc R
C9A C 0.7316(4) 0.3514(3) 0.32655(8) 0.0221(8) Uani 1 d .
C10A C 0.6711(4) 0.2436(3) 0.33909(9) 0.0243(8) Uani 1 d .
H10A H 0.6691 0.1679 0.3277 0.029 Uiso 1 calc R
C11A C 0.6124(4) 0.2678(3) 0.37233(9) 0.0257(8) Uani 1 d .
H11A H 0.5636 0.2122 0.3874 0.031 Uiso 1 calc R
C12A C 0.6416(4) 0.3882(3) 0.37775(9) 0.0227(8) Uani 1 d .
O1B O 1.4110(3) 0.02289(18) 0.08143(6) 0.0310(6) Uani 1 d .
H1B H 1.4430 -0.0332 0.0690 0.046 Uiso 1 calc GR
O2B O 1.2134(3) -0.26557(18) 0.21708(6) 0.0295(6) Uani 1 d .
O3B O 0.9513(3) -0.01076(18) 0.34383(6) 0.0245(5) Uani 1 d .
O4B O 0.8994(3) 0.0979(2) 0.40295(6) 0.0394(7) Uani 1 d .
O5B O 0.8942(3) -0.0764(2) 0.43052(6) 0.0459(7) Uani 1 d .
N1B N 1.1177(3) -0.0765(2) 0.23093(7) 0.0255(7) Uani 1 d .
H1BA H 1.0998 -0.0010 0.2251 0.031 Uiso 1 calc R
N2B N 1.0717(3) -0.1202(2) 0.26235(7) 0.0242(7) Uani 1 d .
N3B N 0.9083(4) -0.0148(2) 0.40384(8) 0.0307(7) Uani 1 d .
C1B C 1.3587(4) -0.0240(3) 0.11175(9) 0.0224(8) Uani 1 d .
C2B C 1.2669(4) 0.0535(3) 0.13255(9) 0.0263(8) Uani 1 d .
H2B H 1.2408 0.1331 0.1251 0.032 Uiso 1 calc R
C3B C 1.2142(4) 0.0130(3) 0.16428(9) 0.0247(8) Uani 1 d .
H3B H 1.1538 0.0661 0.1782 0.030 Uiso 1 calc R
C4B C 1.2502(4) -0.1064(3) 0.17578(8) 0.0197(7) Uani 1 d .
C5B C 1.3429(4) -0.1829(3) 0.15443(8) 0.0213(8) Uani 1 d .
H5B H 1.3689 -0.2627 0.1617 0.026 Uiso 1 calc R
C6B C 1.3969(4) -0.1431(3) 0.12282(9) 0.0242(8) Uani 1 d .
H6B H 1.4587 -0.1956 0.1089 0.029 Uiso 1 calc R
C7B C 1.1935(4) -0.1571(3) 0.20905(8) 0.0217(8) Uani 1 d .
C8B C 1.0162(4) -0.0436(3) 0.28432(9) 0.0253(8) Uani 1 d .
H8B H 0.9991 0.0391 0.2790 0.030 Uiso 1 calc R
C9B C 0.9821(4) -0.0940(3) 0.31783(9) 0.0224(8) Uani 1 d .
C10B C 0.9833(4) -0.2100(3) 0.33083(9) 0.0288(8) Uani 1 d .
H10B H 0.9992 -0.2822 0.3184 0.035 Uiso 1 calc R
C11B C 0.9560(4) -0.2005(3) 0.36662(9) 0.0296(9) Uani 1 d .
H11B H 0.9511 -0.2645 0.3826 0.035 Uiso 1 calc R
C12B C 0.9383(4) -0.0798(3) 0.37288(9) 0.0233(8) Uani 1 d .
S1A S 1.18733(11) 0.30707(7) 0.01587(2) 0.0266(2) Uani 1 d .
O6A O 1.0353(3) 0.36066(18) 0.03401(6) 0.0300(6) Uani 1 d .
C13A C 1.1479(4) 0.3384(3) -0.02926(8) 0.0294(9) Uani 1 d .
H13A H 1.1467 0.4258 -0.0329 0.044 Uiso 1 calc GR
H13B H 1.0380 0.3044 -0.0371 0.044 Uiso 1 calc GR
H13C H 1.2378 0.3020 -0.0421 0.044 Uiso 1 calc GR
C14A C 1.1546(4) 0.1449(3) 0.01468(9) 0.0339(9) Uani 1 d .
H14A H 1.0417 0.1273 0.0042 0.051 Uiso 1 calc GR
H14B H 1.1633 0.1128 0.0380 0.051 Uiso 1 calc GR
H14C H 1.2411 0.1073 0.0012 0.051 Uiso 1 calc GR
S1B S 1.32911(11) -0.19824(7) 0.01974(2) 0.0273(2) Uani 1 d .
O6B O 1.4978(3) -0.14964(18) 0.03688(6) 0.0289(6) Uani 1 d .
C13B C 1.3424(4) -0.1745(3) -0.02581(8) 0.0343(9) Uani 1 d .
H13D H 1.4481 -0.2095 -0.0333 0.051 Uiso 1 calc GR
H13E H 1.3405 -0.0879 -0.0307 0.051 Uiso 1 calc GR
H13F H 1.2456 -0.2134 -0.0381 0.051 Uiso 1 calc GR
C14B C 1.3449(4) -0.3611(3) 0.02017(10) 0.0403(10) Uani 1 d .
H14D H 1.3375 -0.3906 0.0436 0.061 Uiso 1 calc GR
H14E H 1.4537 -0.3855 0.0115 0.061 Uiso 1 calc GR
H14F H 1.2520 -0.3955 0.0056 0.061 Uiso 1 calc GR
O1W O 0.9311(3) 0.61298(18) 0.24908(7) 0.0362(6) Uani 1 d .
H1WA H 1.0146 0.6600 0.2445 0.054 Uiso 1 d G
H1WB H 0.8366 0.6529 0.2470 0.054 Uiso 1 d G

loop_
_atom_site_aniso_label
_atom_site_aniso_U_11
_atom_site_aniso_U_22
_atom_site_aniso_U_33
_atom_site_aniso_U_23
_atom_site_aniso_U_13
_atom_site_aniso_U_12
O1A 0.0511(17) 0.0274(13) 0.0180(15) 0.0021(11) 0.0055(13) -0.0073(11)
O2A 0.0421(15) 0.0170(12) 0.0267(15) 0.0019(11) 0.0079(11) -0.0024(10)
O3A 0.0292(14) 0.0221(11) 0.0166(14) -0.0006(11) 0.0023(10) 0.0023(10)
O4A 0.0625(19) 0.0273(14) 0.0259(16) -0.0060(12) -0.0035(13) 0.0054(12)
O5A 0.070(2) 0.0443(16) 0.0218(16) 0.0064(13) 0.0184(14) 0.0137(13)
N1A 0.0277(16) 0.0208(14) 0.0186(17) 0.0005(13) 0.0047(13) -0.0019(12)
N2A 0.0228(16) 0.0252(14) 0.0153(16) 0.0005(13) 0.0041(12) -0.0002(12)
N3A 0.043(2) 0.0294(17) 0.0172(18) 0.0002(15) -0.0012(14) 0.0121(15)
C1A 0.0237(19) 0.0221(17) 0.020(2) 0.0059(16) 0.0032(15) 0.0034(14)
C2A 0.024(2) 0.0173(16) 0.027(2) 0.0023(16) 0.0017(16) -0.0019(14)
C3A 0.0231(19) 0.0231(17) 0.019(2) -0.0047(16) 0.0017(15) 0.0033(14)
C4A 0.0228(19) 0.0193(16) 0.018(2) 0.0002(15) 0.0068(15) 0.0019(14)
C5A 0.026(2) 0.0155(16) 0.025(2) -0.0013(15) 0.0017(15) -0.0023(14)
C6A 0.029(2) 0.0226(17) 0.020(2) -0.0038(16) 0.0005(15) -0.0005(15)
C7A 0.0169(18) 0.0244(18) 0.018(2) -0.0021(16) -0.0015(14) 0.0046(14)
C8A 0.028(2) 0.0184(16) 0.016(2) 0.0015(15) -0.0006(15) -0.0016(14)
C9A 0.025(2) 0.0237(17) 0.018(2) -0.0047(16) 0.0017(15) 0.0053(15)
C10A 0.028(2) 0.0223(17) 0.023(2) -0.0016(16) 0.0031(16) 0.0023(15)
C11A 0.030(2) 0.0259(18) 0.022(2) 0.0022(17) 0.0030(16) -0.0013(15)
C12A 0.027(2) 0.0249(17) 0.016(2) 0.0022(16) -0.0020(15) 0.0068(15)
O1B 0.0395(16) 0.0300(13) 0.0243(16) 0.0000(12) 0.0101(12) 0.0006(11)
O2B 0.0369(15) 0.0223(12) 0.0300(15) 0.0055(12) 0.0087(11) 0.0028(10)
O3B 0.0309(14) 0.0237(12) 0.0193(14) 0.0011(11) 0.0036(11) 0.0029(10)
O4B 0.0630(19) 0.0283(14) 0.0273(17) -0.0028(12) 0.0066(13) 0.0067(12)
O5B 0.081(2) 0.0358(14) 0.0221(16) 0.0066(13) 0.0139(14) 0.0029(13)
N1B 0.0339(18) 0.0225(14) 0.0205(17) 0.0035(14) 0.0053(13) -0.0010(13)
N2B 0.0257(16) 0.0294(15) 0.0176(17) 0.0018(14) 0.0006(13) -0.0022(12)
N3B 0.041(2) 0.0298(17) 0.0213(19) -0.0012(15) 0.0013(14) 0.0020(14)
C1B 0.024(2) 0.0260(18) 0.017(2) -0.0007(16) 0.0027(15) -0.0054(15)
C2B 0.032(2) 0.0189(17) 0.029(2) 0.0044(17) 0.0029(17) 0.0011(15)
C3B 0.028(2) 0.0233(17) 0.024(2) -0.0022(16) 0.0038(16) -0.0002(15)
C4B 0.0190(18) 0.0231(17) 0.017(2) -0.0034(15) -0.0021(14) -0.0019(14)
C5B 0.0225(19) 0.0180(16) 0.023(2) 0.0021(16) -0.0019(15) -0.0026(14)
C6B 0.0208(19) 0.0258(17) 0.026(2) -0.0044(17) 0.0025(15) -0.0011(14)
C7B 0.0188(19) 0.0265(18) 0.019(2) 0.0002(17) -0.0014(15) -0.0020(15)
C8B 0.027(2) 0.0234(18) 0.025(2) 0.0007(17) 0.0015(16) 0.0014(15)
C9B 0.0228(19) 0.0263(18) 0.018(2) -0.0014(16) 0.0029(15) -0.0011(15)
C10B 0.039(2) 0.0258(19) 0.022(2) -0.0039(17) 0.0043(17) -0.0004(16)
C11B 0.039(2) 0.0233(18) 0.027(2) 0.0057(17) 0.0053(17) -0.0004(16)
C12B 0.028(2) 0.0258(18) 0.016(2) -0.0007(16) 0.0018(15) 0.0008(15)
S1A 0.0269(5) 0.0298(5) 0.0231(5) -0.0017(4) 0.0016(4) -0.0004(4)
O6A 0.0319(14) 0.0366(13) 0.0219(14) -0.0049(11) 0.0056(11) 0.0060(11)
C13A 0.037(2) 0.0296(18) 0.022(2) 0.0003(17) 0.0084(17) 0.0013(16)
C14A 0.034(2) 0.0300(19) 0.038(3) 0.0019(18) 0.0036(18) 0.0049(16)
S1B 0.0263(5) 0.0317(5) 0.0242(5) -0.0008(4) 0.0045(4) 0.0016(4)
O6B 0.0282(14) 0.0343(13) 0.0242(15) -0.0081(11) 0.0001(11) -0.0051(10)
C13B 0.043(2) 0.037(2) 0.022(2) 0.0030(18) 0.0014(17) 0.0021(17)
C14B 0.036(2) 0.032(2) 0.052(3) 0.008(2) -0.006(2) -0.0063(17)
O1W 0.0412(16) 0.0221(12) 0.0471(18) 0.0002(12) 0.0169(14) 0.0016(11)

loop_
_atom_type_symbol
_atom_type_description
_atom_type_scat_dispersion_real
_atom_type_scat_dispersion_imag
_atom_type_scat_source
C C 0.0033 0.0016 'International Tables Vol C Tables 4.2.6.8 and 6.1.1.4'
H H 0.0000 0.0000 'International Tables Vol C Tables 4.2.6.8 and 6.1.1.4'
N N 0.0061 0.0033 'International Tables Vol C Tables 4.2.6.8 and 6.1.1.4'
O O 0.0106 0.0060 'International Tables Vol C Tables 4.2.6.8 and 6.1.1.4'
S S 0.1246 0.1234 'International Tables Vol C Tables 4.2.6.8 and 6.1.1.4'

loop_
_geom_angle_atom_site_label_1
_geom_angle_atom_site_label_2
_geom_angle_atom_site_label_3
_geom_angle
C1A O1A H1A 109.5
C12A O3A C9A 104.7(2)
N2A N1A H1AA 120.2
C7A N1A H1AA 120.2
C7A N1A N2A 119.5(2)
C8A N2A N1A 115.2(2)
O4A N3A C12A 117.8(3)
O5A N3A O4A 125.1(3)
O5A N3A C12A 117.1(3)
O1A C1A C2A 118.0(3)
O1A C1A C6A 122.9(3)
C2A C1A C6A 119.1(3)
C1A C2A H2A 119.5
C3A C2A C1A 120.9(3)
C3A C2A H2A 119.5
C2A C3A H3A 119.8
C2A C3A C4A 120.4(3)
C4A C3A H3A 119.8
C3A C4A C7A 123.8(3)
C5A C4A C3A 118.2(3)
C5A C4A C7A 118.0(3)
C4A C5A H5A 119.2
C6A C5A C4A 121.6(3)
C6A C5A H5A 119.2
C1A C6A H6A 120.1
C5A C6A C1A 119.8(3)
C5A C6A H6A 120.1
O2A C7A N1A 121.7(3)
O2A C7A C4A 123.0(3)
N1A C7A C4A 115.2(3)
N2A C8A H8A 120.3
N2A C8A C9A 119.3(3)
C9A C8A H8A 120.3
O3A C9A C8A 114.8(3)
C10A C9A O3A 109.7(3)
C10A C9A C8A 135.5(3)
C9A C10A H10A 126.4
C9A C10A C11A 107.2(3)
C11A C10A H10A 126.4
C10A C11A H11A 127.4
C12A C11A C10A 105.3(3)
C12A C11A H11A 127.4
O3A C12A N3A 115.9(3)
O3A C12A C11A 113.1(3)
C11A C12A N3A 131.0(3)
C1B O1B H1B 109.5
C12B O3B C9B 104.8(2)
N2B N1B H1BA 121.3
N2B N1B C7B 117.5(2)
C7B N1B H1BA 121.3
C8B N2B N1B 118.1(3)
O4B N3B O5B 123.9(3)
O4B N3B C12B 119.2(3)
O5B N3B C12B 116.9(3)
O1B C1B C2B 117.0(3)
O1B C1B C6B 123.1(3)
C2B C1B C6B 119.9(3)
C1B C2B H2B 119.9
C3B C2B C1B 120.1(3)
C3B C2B H2B 119.9
C2B C3B H3B 119.5
C2B C3B C4B 120.9(3)
C4B C3B H3B 119.5
C3B C4B C7B 123.8(3)
C5B C4B C3B 118.0(3)
C5B C4B C7B 118.2(3)
C4B C5B H5B 119.2
C6B C5B C4B 121.5(3)
C6B C5B H5B 119.2
C1B C6B H6B 120.2
C5B C6B C1B 119.5(3)
C5B C6B H6B 120.2
O2B C7B N1B 120.9(3)
O2B C7B C4B 122.4(3)
N1B C7B C4B 116.6(3)
N2B C8B H8B 122.3
N2B C8B C9B 115.4(3)
C9B C8B H8B 122.3
O3B C9B C8B 116.5(3)
C10B C9B O3B 110.0(3)
C10B C9B C8B 133.3(3)
C9B C10B H10B 126.5
C9B C10B C11B 107.0(3)
C11B C10B H10B 126.5
C10B C11B H11B 127.2
C12B C11B C10B 105.6(3)
C12B C11B H11B 127.2
O3B C12B N3B 116.0(3)
C11B C12B O3B 112.5(3)
C11B C12B N3B 131.5(3)
O6A S1A C13A 106.19(14)
O6A S1A C14A 106.22(14)
C13A S1A C14A 98.53(15)
S1A C13A H13A 109.5
S1A C13A H13B 109.5
S1A C13A H13C 109.5
H13A C13A H13B 109.5
H13A C13A H13C 109.5
H13B C13A H13C 109.5
S1A C14A H14A 109.5
S1A C14A H14B 109.5
S1A C14A H14C 109.5
H14A C14A H14B 109.5
H14A C14A H14C 109.5
H14B C14A H14C 109.5
O6B S1B C13B 106.25(14)
O6B S1B C14B 106.57(14)
C13B S1B C14B 98.41(16)
S1B C13B H13D 109.5
S1B C13B H13E 109.5
S1B C13B H13F 109.5
H13D C13B H13E 109.5
H13D C13B H13F 109.5
H13E C13B H13F 109.5
S1B C14B H14D 109.5
S1B C14B H14E 109.5
S1B C14B H14F 109.5
H14D C14B H14E 109.5
H14D C14B H14F 109.5
H14E C14B H14F 109.5
H1WA O1W H1WB 109.5

loop_
_geom_bond_atom_site_label_1
_geom_bond_atom_site_label_2
_geom_bond_distance
O1A H1A 0.8200
O1A C1A 1.353(3)
O2A C7A 1.236(3)
O3A C9A 1.382(3)
O3A C12A 1.342(4)
O4A N3A 1.231(3)
O5A N3A 1.221(3)
N1A H1AA 0.8600
N1A N2A 1.372(3)
N1A C7A 1.359(4)
N2A C8A 1.272(4)
N3A C12A 1.426(4)
C1A C2A 1.387(4)
C1A C6A 1.388(4)
C2A H2A 0.9300
C2A C3A 1.376(4)
C3A H3A 0.9300
C3A C4A 1.398(4)
C4A C5A 1.387(4)
C4A C7A 1.484(4)
C5A H5A 0.9300
C5A C6A 1.379(4)
C6A H6A 0.9300
C8A H8A 0.9300
C8A C9A 1.435(4)
C9A C10A 1.360(4)
C10A H10A 0.9300
C10A C11A 1.402(4)
C11A H11A 0.9300
C11A C12A 1.342(4)
O1B H1B 0.8200
O1B C1B 1.352(3)
O2B C7B 1.226(3)
O3B C9B 1.377(3)
O3B C12B 1.352(4)
O4B N3B 1.227(3)
O5B N3B 1.232(3)
N1B H1BA 0.8600
N1B N2B 1.361(3)
N1B C7B 1.368(4)
N2B C8B 1.276(4)
N3B C12B 1.412(4)
C1B C2B 1.383(4)
C1B C6B 1.388(4)
C2B H2B 0.9300
C2B C3B 1.377(4)
C3B H3B 0.9300
C3B C4B 1.394(4)
C4B C5B 1.393(4)
C4B C7B 1.478(4)
C5B H5B 0.9300
C5B C6B 1.374(4)
C6B H6B 0.9300
C8B H8B 0.9300
C8B C9B 1.434(4)
C9B C10B 1.356(4)
C10B H10B 0.9300
C10B C11B 1.404(4)
C11B H11B 0.9300
C11B C12B 1.341(4)
S1A O6A 1.515(2)
S1A C13A 1.774(3)
S1A C14A 1.780(3)
C13A H13A 0.9600
C13A H13B 0.9600
C13A H13C 0.9600
C14A H14A 0.9600
C14A H14B 0.9600
C14A H14C 0.9600
S1B O6B 1.523(2)
S1B C13B 1.774(3)
S1B C14B 1.774(3)
C13B H13D 0.9600
C13B H13E 0.9600
C13B H13F 0.9600
C14B H14D 0.9600
C14B H14E 0.9600
C14B H14F 0.9600
O1W H1WA 0.8488
O1W H1WB 0.8499

loop_
_geom_hbond_atom_site_label_D
_geom_hbond_atom_site_label_H
_geom_hbond_atom_site_label_A
_geom_hbond_distance_DH
_geom_hbond_distance_HA
_geom_hbond_distance_DA
_geom_hbond_angle_DHA
_geom_hbond_site_symmetry_A
O1A H1A O6A 0.82 1.86 2.678(3) 176.2 .
N1A H1AA O1W 0.86 1.99 2.822(3) 161.9 .
O1B H1B O6B 0.82 1.83 2.648(3) 172.9 .
N1B H1BA O2A 0.86 2.26 3.041(3) 150.8 .
O1W H1WA O2B 0.85 2.07 2.882(3) 158.8 1_565
O1W H1WA N2B 0.85 2.52 3.128(3) 129.7 1_565
O1W H1WB O2A 0.85 2.46 3.114(3) 134.3 2_655
O1W H1WB N2A 0.85 2.28 3.068(3) 155.3 2_655

loop_
_geom_torsion_atom_site_label_1
_geom_torsion_atom_site_label_2
_geom_torsion_atom_site_label_3
_geom_torsion_atom_site_label_4
_geom_torsion
O1A C1A C2A C3A 178.6(3)
O1A C1A C6A C5A -179.3(3)
O3A C9A C10A C11A 0.0(4)
O4A N3A C12A O3A -2.2(4)
O4A N3A C12A C11A 178.2(3)
O5A N3A C12A O3A 177.3(3)
O5A N3A C12A C11A -2.3(5)
N1A N2A C8A C9A 177.6(3)
N2A N1A C7A O2A -4.0(4)
N2A N1A C7A C4A 173.2(2)
N2A C8A C9A O3A 176.4(3)
N2A C8A C9A C10A -2.7(6)
C1A C2A C3A C4A 0.2(5)
C2A C1A C6A C5A -0.5(5)
C2A C3A C4A C5A 0.6(4)
C2A C3A C4A C7A -177.9(3)
C3A C4A C5A C6A -1.5(5)
C3A C4A C7A O2A -156.6(3)
C3A C4A C7A N1A 26.2(4)
C4A C5A C6A C1A 1.4(5)
C5A C4A C7A O2A 24.8(4)
C5A C4A C7A N1A -152.4(3)
C6A C1A C2A C3A -0.3(5)
C7A N1A N2A C8A -179.0(3)
C7A C4A C5A C6A 177.2(3)
C8A C9A C10A C11A 179.1(4)
C9A O3A C12A N3A 179.9(3)
C9A O3A C12A C11A -0.4(3)
C9A C10A C11A C12A -0.2(4)
C10A C11A C12A O3A 0.4(4)
C10A C11A C12A N3A -179.9(3)
C12A O3A C9A C8A -179.1(3)
C12A O3A C9A C10A 0.2(3)
O1B C1B C2B C3B -178.0(3)
O1B C1B C6B C5B 178.3(3)
O3B C9B C10B C11B -1.3(4)
O4B N3B C12B O3B -1.5(4)
O4B N3B C12B C11B 178.9(3)
O5B N3B C12B O3B 179.3(3)
O5B N3B C12B C11B -0.3(5)
N1B N2B C8B C9B -175.6(3)
N2B N1B C7B O2B 2.5(4)
N2B N1B C7B C4B -177.1(3)
N2B C8B C9B O3B 169.1(3)
N2B C8B C9B C10B -6.1(5)
C1B C2B C3B C4B -0.8(5)
C2B C1B C6B C5B 0.1(5)
C2B C3B C4B C5B 0.9(5)
C2B C3B C4B C7B -178.3(3)
C3B C4B C5B C6B -0.5(5)
C3B C4B C7B O2B 173.3(3)
C3B C4B C7B N1B -7.0(4)
C4B C5B C6B C1B 0.0(5)
C5B C4B C7B O2B -5.8(5)
C5B C4B C7B N1B 173.8(3)
C6B C1B C2B C3B 0.3(5)
C7B N1B N2B C8B 173.4(3)
C7B C4B C5B C6B 178.7(3)
C8B C9B C10B C11B 174.1(3)
C9B O3B C12B N3B 179.3(3)
C9B O3B C12B C11B -1.1(3)
C9B C10B C11B C12B 0.6(4)
C10B C11B C12B O3B 0.3(4)
C10B C11B C12B N3B 179.9(3)
C12B O3B C9B C8B -174.8(3)
C12B O3B C9B C10B 1.4(3)
